data_2235972
loop_
_publ_author_name
'Fun, Hoong-Kun'
'Quah, Ching Kheng'
'Nayak, Prakash S.'
'Narayana, B.'
'Sarojini, B. K.'

_publ_section_title
;
 2-(2-Fluorophenyl)-<i>N</i>-(1,3-thiazol-2-yl)acetamide
;
_journal_coeditor_code RZ2790
_journal_issue 8
_journal_name_full 'Acta Crystallographica Section E'
_journal_page_first o2565
_journal_paper_doi 10.1107/S1600536812032989
_journal_volume 68
_journal_year 2012
_chemical_formula_iupac 'C11 H9 F N2 O S'
_chemical_formula_moiety 'C11 H9 F N2 O S'
_chemical_formula_sum 'C11 H9 F N2 O S'
_chemical_formula_weight 236.26
_chemical_name_systematic
;
2-(2-Fluorophenyl)-<i>N</i>-(1,3-thiazol-2-yl)acetamide
;
_space_group_IT_number 14
_symmetry_cell_setting monoclinic
_symmetry_space_group_name_Hall '-P 2ybc'
_symmetry_space_group_name_H-M 'P 1 21/c 1'
_atom_sites_solution_hydrogens geom
_atom_sites_solution_primary direct
_atom_sites_solution_secondary difmap
_audit_creation_method SHELXL-97
_cell_angle_alpha 90.00
_cell_angle_beta 90.397(3)
_cell_angle_gamma 90.00
_cell_formula_units_Z 4
_cell_length_a 11.9043(13)
_cell_length_b 5.2969(6)
_cell_length_c 16.4579(18)
_cell_measurement_reflns_used 4325
_cell_measurement_temperature 100
_cell_measurement_theta_max 32.54
_cell_measurement_theta_min 4.04
_cell_volume 1037.7(2)
_computing_cell_refinement 'SAINT (Bruker, 2009)'
_computing_data_collection 'APEX2 (Bruker, 2009)'
_computing_data_reduction 'SAINT (Bruker, 2009)'
_computing_molecular_graphics 'SHELXTL (Sheldrick, 2008)'
_computing_publication_material 'SHELXTL (Sheldrick, 2008) and PLATON (Spek, 2009)'
_computing_structure_refinement 'SHELXTL (Sheldrick, 2008)'
_computing_structure_solution 'SHELXTL (Sheldrick, 2008)'
_diffrn_ambient_temperature 100
_diffrn_measured_fraction_theta_full 0.990
_diffrn_measured_fraction_theta_max 0.990
_diffrn_measurement_device_type
;
Bruker SMART APEXII DUO CCD area-detector
;
_diffrn_measurement_method '\f and \w scans'
_diffrn_radiation_monochromator graphite
_diffrn_radiation_source 'fine-focus sealed tube'
_diffrn_radiation_type MoK\a
_diffrn_radiation_wavelength 0.71073
_diffrn_reflns_av_R_equivalents 0.0298
_diffrn_reflns_av_sigmaI/netI 0.0310
_diffrn_reflns_limit_h_max 18
_diffrn_reflns_limit_h_min -17
_diffrn_reflns_limit_k_max 7
_diffrn_reflns_limit_k_min -8
_diffrn_reflns_limit_l_max 24
_diffrn_reflns_limit_l_min -24
_diffrn_reflns_number 12231
_diffrn_reflns_theta_full 32.57
_diffrn_reflns_theta_max 32.57
_diffrn_reflns_theta_min 3.00
_diffrn_standards_number 0
_exptl_absorpt_coefficient_mu 0.303
_exptl_absorpt_correction_T_max 0.9654
_exptl_absorpt_correction_T_min 0.9242
_exptl_absorpt_correction_type multi-scan
_exptl_absorpt_process_details '(<i>SADABS</i>; Bruker, 2009)'
_exptl_crystal_colour colourless
_exptl_crystal_density_diffrn 1.512
_exptl_crystal_density_method 'not measured'
_exptl_crystal_description block
_exptl_crystal_F_000 488
_exptl_crystal_size_max 0.264
_exptl_crystal_size_mid 0.181
_exptl_crystal_size_min 0.117
_refine_diff_density_max 0.469
_refine_diff_density_min -0.257
_refine_ls_extinction_method none
_refine_ls_goodness_of_fit_ref 1.048
_refine_ls_hydrogen_treatment mixed
_refine_ls_matrix_type full
_refine_ls_number_parameters 149
_refine_ls_number_reflns 3722
_refine_ls_number_restraints 0
_refine_ls_restrained_S_all 1.048
_refine_ls_R_factor_all 0.0447
_refine_ls_R_factor_gt 0.0339
_refine_ls_shift/su_max 0.001
_refine_ls_shift/su_mean 0.001
_refine_ls_structure_factor_coef Fsqd
_refine_ls_weighting_details 'calc w=1/[\s^2^(Fo^2^)+(0.0396P)^2^+0.3919P] where P=(Fo^2^+2Fc^2^)/3'
_refine_ls_weighting_scheme calc
_refine_ls_wR_factor_gt 0.0837
_refine_ls_wR_factor_ref 0.0901
_reflns_number_gt 3092
_reflns_number_total 3722
_reflns_threshold_expression I>2\s(I)
_cod_data_source_file rz2790.cif
_cod_data_source_block I
_cod_original_sg_symbol_H-M 'P 21/c'
_cod_database_code 2235972
_cod_database_fobs_code 2235972

loop_
_symmetry_equiv_pos_as_xyz
'x, y, z'
'-x, y+1/2, -z+1/2'
'-x, -y, -z'
'x, -y-1/2, z-1/2'

loop_
_atom_site_type_symbol
_atom_site_label
_atom_site_fract_x
_atom_site_fract_y
_atom_site_fract_z
_atom_site_U_iso_or_equiv
_atom_site_adp_type
_atom_site_calc_flag
_atom_site_refinement_flags
_atom_site_occupancy
_atom_site_symmetry_multiplicity
F F1 0.11704(6) 0.19317(14) 0.03863(4) 0.02223(16) Uani d . 1 1
S S1 0.48132(2) 0.00859(5) 0.172709(16) 0.01629(7) Uani d . 1 1
O O1 0.28432(7) 0.26500(17) 0.18303(5) 0.01993(17) Uani d . 1 1
N N1 0.57205(8) 0.22624(18) 0.04881(6) 0.01618(17) Uani d . 1 1
N N2 0.39938(7) 0.40844(19) 0.08374(6) 0.01519(17) Uani d . 1 1
C C1 0.60857(9) -0.1033(2) 0.13824(7) 0.0184(2) Uani d . 1 1
H H1A 0.6491 -0.2397 0.1618 0.022 Uiso calc R 1 1
C C2 0.64234(9) 0.0308(2) 0.07290(7) 0.0176(2) Uani d . 1 1
H H2A 0.7101 -0.0065 0.0452 0.021 Uiso calc R 1 1
C C3 0.48369(8) 0.2335(2) 0.09615(6) 0.01391(18) Uani d . 1 1
C C4 0.30210(9) 0.4142(2) 0.12773(6) 0.01507(19) Uani d . 1 1
C C5 0.22188(9) 0.6224(2) 0.10236(7) 0.0186(2) Uani d . 1 1
H H5A 0.2419 0.7787 0.1321 0.022 Uiso calc R 1 1
H H5B 0.2314 0.6559 0.0436 0.022 Uiso calc R 1 1
C C6 0.10050(8) 0.5610(2) 0.11813(6) 0.01376(18) Uani d . 1 1
C C7 0.03141(9) 0.7177(2) 0.16408(6) 0.01611(19) Uani d . 1 1
H H7A 0.0621 0.8652 0.1884 0.019 Uiso calc R 1 1
C C8 -0.08201(9) 0.6617(2) 0.17497(7) 0.0185(2) Uani d . 1 1
H H8A -0.1279 0.7711 0.2062 0.022 Uiso calc R 1 1
C C9 -0.12777(9) 0.4461(2) 0.14008(7) 0.0199(2) Uani d . 1 1
H H9A -0.2049 0.4076 0.1478 0.024 Uiso calc R 1 1
C C10 -0.06080(9) 0.2858(2) 0.09371(7) 0.0181(2) Uani d . 1 1
H H10A -0.0912 0.1380 0.0693 0.022 Uiso calc R 1 1
C C11 0.05083(9) 0.3483(2) 0.08436(6) 0.01515(19) Uani d . 1 1
H H1N2 0.4086(14) 0.506(3) 0.0437(10) 0.027(4) Uiso d . 1 1

loop_
_atom_site_aniso_label
_atom_site_aniso_U_11
_atom_site_aniso_U_22
_atom_site_aniso_U_33
_atom_site_aniso_U_12
_atom_site_aniso_U_13
_atom_site_aniso_U_23
F1 0.0244(3) 0.0189(3) 0.0235(3) 0.0046(3) 0.0039(3) -0.0076(3)
S1 0.01630(12) 0.01661(13) 0.01597(12) 0.00145(10) 0.00162(8) 0.00255(9)
O1 0.0171(3) 0.0237(4) 0.0191(3) 0.0032(3) 0.0045(3) 0.0065(3)
N1 0.0135(4) 0.0153(4) 0.0198(4) 0.0008(3) 0.0028(3) 0.0007(3)
N2 0.0135(4) 0.0149(4) 0.0172(4) 0.0017(3) 0.0033(3) 0.0031(3)
C1 0.0156(4) 0.0175(5) 0.0220(5) 0.0029(4) -0.0010(4) 0.0016(4)
C2 0.0135(4) 0.0173(5) 0.0222(5) 0.0010(4) 0.0010(4) -0.0003(4)
C3 0.0134(4) 0.0128(4) 0.0155(4) -0.0010(4) 0.0007(3) -0.0006(3)
C4 0.0129(4) 0.0163(5) 0.0160(4) -0.0006(4) 0.0015(3) -0.0002(4)
C5 0.0141(4) 0.0164(5) 0.0254(5) 0.0010(4) 0.0032(4) 0.0036(4)
C6 0.0130(4) 0.0138(4) 0.0145(4) 0.0007(4) 0.0010(3) 0.0011(3)
C7 0.0176(4) 0.0145(5) 0.0163(4) 0.0015(4) 0.0010(3) -0.0016(4)
C8 0.0177(5) 0.0195(5) 0.0186(5) 0.0054(4) 0.0042(4) 0.0010(4)
C9 0.0136(4) 0.0216(5) 0.0244(5) 0.0008(4) 0.0015(4) 0.0046(4)
C10 0.0168(4) 0.0156(5) 0.0219(5) -0.0012(4) -0.0032(4) 0.0008(4)
C11 0.0169(4) 0.0139(5) 0.0147(4) 0.0030(4) 0.0015(3) -0.0017(4)

loop_
_atom_type_symbol
_atom_type_description
_atom_type_scat_dispersion_real
_atom_type_scat_dispersion_imag
_atom_type_scat_source
C C 0.0033 0.0016 'International Tables Vol C Tables 4.2.6.8 and 6.1.1.4'
H H 0.0000 0.0000 'International Tables Vol C Tables 4.2.6.8 and 6.1.1.4'
N N 0.0061 0.0033 'International Tables Vol C Tables 4.2.6.8 and 6.1.1.4'
O O 0.0106 0.0060 'International Tables Vol C Tables 4.2.6.8 and 6.1.1.4'
F F 0.0171 0.0103 'International Tables Vol C Tables 4.2.6.8 and 6.1.1.4'
S S 0.1246 0.1234 'International Tables Vol C Tables 4.2.6.8 and 6.1.1.4'

loop_
_geom_angle_atom_site_label_1
_geom_angle_atom_site_label_2
_geom_angle_atom_site_label_3
_geom_angle
C1 S1 C3 88.76(5)
C3 N1 C2 109.65(9)
C4 N2 C3 123.58(9)
C4 N2 H1N2 120.8(12)
C3 N2 H1N2 115.4(12)
C2 C1 S1 110.32(9)
C2 C1 H1A 124.8
S1 C1 H1A 124.8
C1 C2 N1 115.93(10)
C1 C2 H2A 122.0
N1 C2 H2A 122.0
N1 C3 N2 121.08(10)
N1 C3 S1 115.33(8)
N2 C3 S1 123.59(8)
O1 C4 N2 121.95(10)
O1 C4 C5 124.23(9)
N2 C4 C5 113.82(9)
C6 C5 C4 113.50(9)
C6 C5 H5A 108.9
C4 C5 H5A 108.9
C6 C5 H5B 108.9
C4 C5 H5B 108.9
H5A C5 H5B 107.7
C11 C6 C7 116.69(10)
C11 C6 C5 120.92(9)
C7 C6 C5 122.34(10)
C6 C7 C8 121.19(10)
C6 C7 H7A 119.4
C8 C7 H7A 119.4
C9 C8 C7 119.94(10)
C9 C8 H8A 120.0
C7 C8 H8A 120.0
C8 C9 C10 120.20(10)
C8 C9 H9A 119.9
C10 C9 H9A 119.9
C11 C10 C9 117.99(11)
C11 C10 H10A 121.0
C9 C10 H10A 121.0
F1 C11 C10 118.45(10)
F1 C11 C6 117.56(9)
C10 C11 C6 123.98(10)

loop_
_geom_bond_atom_site_label_1
_geom_bond_atom_site_label_2
_geom_bond_distance
F1 C11 1.3679(12)
S1 C1 1.7262(11)
S1 C3 1.7344(11)
O1 C4 1.2248(13)
N1 C3 1.3139(13)
N1 C2 1.3872(15)
N2 C4 1.3704(13)
N2 C3 1.3802(14)
N2 H1N2 0.846(17)
C1 C2 1.3524(16)
C1 H1A 0.9500
C2 H2A 0.9500
C4 C5 1.5156(16)
C5 C6 1.5054(15)
C5 H5A 0.9900
C5 H5B 0.9900
C6 C11 1.3866(15)
C6 C7 1.3951(14)
C7 C8 1.3952(15)
C7 H7A 0.9500
C8 C9 1.3878(17)
C8 H8A 0.9500
C9 C10 1.3956(16)
C9 H9A 0.9500
C10 C11 1.3791(15)
C10 H10A 0.9500

loop_
_geom_hbond_atom_site_label_D
_geom_hbond_atom_site_label_H
_geom_hbond_atom_site_label_A
_geom_hbond_site_symmetry_A
_geom_hbond_distance_DH
_geom_hbond_distance_HA
_geom_hbond_distance_DA
_geom_hbond_angle_DHA
_geom_hbond_publ_flag
N2 H1N2 N1 3_665 0.845(16) 2.095(16) 2.9376(14) 175.0(16) yes
C10 H10A F1 3_555 0.9500 2.5100 3.4071(14) 157.00 yes

loop_
_geom_torsion_atom_site_label_1
_geom_torsion_atom_site_label_2
_geom_torsion_atom_site_label_3
_geom_torsion_atom_site_label_4
_geom_torsion
C3 S1 C1 C2 -0.63(9)
S1 C1 C2 N1 1.22(13)
C3 N1 C2 C1 -1.27(14)
C2 N1 C3 N2 -178.59(10)
C2 N1 C3 S1 0.73(12)
C4 N2 C3 N1 175.57(10)
C4 N2 C3 S1 -3.70(15)
C1 S1 C3 N1 -0.07(9)
C1 S1 C3 N2 179.23(10)
C3 N2 C4 O1 1.54(17)
C3 N2 C4 C5 -179.49(10)
O1 C4 C5 C6 -29.04(16)
N2 C4 C5 C6 152.01(10)
C4 C5 C6 C11 -57.78(14)
C4 C5 C6 C7 124.88(11)
C11 C6 C7 C8 -0.15(15)
C5 C6 C7 C8 177.30(10)
C6 C7 C8 C9 0.31(17)
C7 C8 C9 C10 -0.36(17)
C8 C9 C10 C11 0.25(17)
C9 C10 C11 F1 -179.62(10)
C9 C10 C11 C6 -0.09(17)
C7 C6 C11 F1 179.57(9)
C5 C6 C11 F1 2.08(15)
C7 C6 C11 C10 0.04(16)
C5 C6 C11 C10 -177.45(10)

loop_
_cod_related_entry_id
_cod_related_entry_database
_cod_related_entry_code
1 ChemSpider 730689
